data_7023691
loop_
_publ_author_name
'Saad, Fawaz A.'
'Knight, James C.'
'Kariuki, Benson M.'
'Amoroso, Angelo J.'

_publ_section_title
;
 Co-ordinative properties of a tripodal trisamide ligand with a capped
 octahedral preference.
;
_journal_issue 41
_journal_name_full 'Dalton transactions (Cambridge, England : 2003)'
_journal_page_first 14826
_journal_page_last 14835
_journal_paper_doi 10.1039/c3dt51791h
_journal_volume 42
_journal_year 2013
_chemical_formula_moiety 'C66 H90 I6 N14 O6 Zn3'
_chemical_formula_sum 'C66 H90 I6 N14 O6 Zn3'
_chemical_formula_weight 2133.03
_chemical_name_systematic
;
 ?
;
_space_group_IT_number 165
_symmetry_cell_setting trigonal
_symmetry_space_group_name_Hall '-P 3 2"c'
_symmetry_space_group_name_H-M 'P -3 c 1'
_atom_sites_solution_hydrogens geom
_atom_sites_solution_primary direct
_atom_sites_solution_secondary difmap
_audit_creation_method SHELXL-97
_cell_angle_alpha 90.00
_cell_angle_beta 90.00
_cell_angle_gamma 120.00
_cell_formula_units_Z 2
_cell_length_a 11.2190(2)
_cell_length_b 11.2190(2)
_cell_length_c 38.5920(4)
_cell_measurement_reflns_used 2816
_cell_measurement_temperature 150(2)
_cell_measurement_theta_max 27.49
_cell_measurement_theta_min 2.35
_cell_volume 4206.65(11)
_computing_cell_refinement 'HKL Scalepack (Otwinowski & Minor 1997)'
_computing_data_collection 'Collect (Nonius BV, 1997-2000)'
_computing_data_reduction 'HKL Denzo and Scalepack (Otwinowski & Minor 1997)'
_computing_molecular_graphics 'Ortep-3 for Windows (Farrugia, 1997)'
_computing_publication_material 'WinGX publication routines (Farrugia, 1999)'
_computing_structure_refinement 'SHELXL-97 (Sheldrick, 1997)'
_computing_structure_solution 'SHELXS-86 (Sheldrick, 1986)'
_diffrn_ambient_temperature 150(2)
_diffrn_measured_fraction_theta_full 0.993
_diffrn_measured_fraction_theta_max 0.993
_diffrn_measurement_device_type KappaCCD
_diffrn_measurement_method CCD
_diffrn_radiation_monochromator graphite
_diffrn_radiation_source 'fine-focus sealed tube'
_diffrn_radiation_type MoK\a
_diffrn_radiation_wavelength 0.71073
_diffrn_reflns_av_R_equivalents 0.0737
_diffrn_reflns_av_sigmaI/netI 0.0363
_diffrn_reflns_limit_h_max 14
_diffrn_reflns_limit_h_min -13
_diffrn_reflns_limit_k_max 14
_diffrn_reflns_limit_k_min -14
_diffrn_reflns_limit_l_max 50
_diffrn_reflns_limit_l_min -40
_diffrn_reflns_number 22993
_diffrn_reflns_theta_full 27.49
_diffrn_reflns_theta_max 27.49
_diffrn_reflns_theta_min 2.35
_exptl_absorpt_coefficient_mu 3.102
_exptl_absorpt_correction_T_max 0.8860
_exptl_absorpt_correction_T_min 0.3701
_exptl_absorpt_correction_type empirical
_exptl_absorpt_process_details Denzo/Scalepack
_exptl_crystal_colour colourless
_exptl_crystal_density_diffrn 1.684
_exptl_crystal_density_method 'not measured'
_exptl_crystal_description plate
_exptl_crystal_F_000 2080
_exptl_crystal_size_max 0.40
_exptl_crystal_size_mid 0.20
_exptl_crystal_size_min 0.04
_refine_diff_density_max 1.754
_refine_diff_density_min -2.003
_refine_diff_density_rms 0.136
_refine_ls_extinction_coef 0.0018(2)
_refine_ls_extinction_expression Fc^*^=kFc[1+0.001xFc^2^\l^3^/sin(2\q)]^-1/4^
_refine_ls_extinction_method SHELXL
_refine_ls_goodness_of_fit_ref 1.110
_refine_ls_hydrogen_treatment constr
_refine_ls_matrix_type full
_refine_ls_number_parameters 151
_refine_ls_number_reflns 3221
_refine_ls_number_restraints 0
_refine_ls_restrained_S_all 1.110
_refine_ls_R_factor_all 0.0556
_refine_ls_R_factor_gt 0.0456
_refine_ls_shift/su_max 0.001
_refine_ls_shift/su_mean 0.000
_refine_ls_structure_factor_coef Fsqd
_refine_ls_weighting_details 'calc w=1/[\s^2^(Fo^2^)+(0.0474P)^2^+19.2801P] where P=(Fo^2^+2Fc^2^)/3'
_refine_ls_weighting_scheme calc
_refine_ls_wR_factor_gt 0.1154
_refine_ls_wR_factor_ref 0.1231
_reflns_number_gt 2816
_reflns_number_total 3221
_reflns_threshold_expression >2\s(I)
_cod_data_source_file c3dt51791h.txt
_cod_data_source_block aja0925
_cod_depositor_comments
;
The following automatic conversions were performed:

'_symmetry_cell_setting' value 'Trigonal' changed to 'trigonal'
according to /home/saulius/struct/CIF-dictionaries/cif_core.dic
dictionary named 'cif_core.dic' version 2.4.2 from 2011-04-26.

Automatic conversion script
Id: cif_fix_values 1891 2012-01-12 08:04:46Z andrius 
;
_cod_original_cell_volume 4206.65(9)
_cod_original_sg_symbol_H-M P-3c1
_cod_database_code 7023691

loop_
_symmetry_equiv_pos_as_xyz
'x, y, z'
'-y, x-y, z'
'y, x, -z+1/2'
'-x+y, -x, z'
'-x, -x+y, -z+1/2'
'x-y, -y, -z+1/2'
'-x, -y, -z'
'y, -x+y, -z'
'-y, -x, z-1/2'
'x-y, x, -z'
'x, x-y, z-1/2'
'-x+y, y, z-1/2'

loop_
_atom_site_label
_atom_site_type_symbol
_atom_site_fract_x
_atom_site_fract_y
_atom_site_fract_z
_atom_site_U_iso_or_equiv
_atom_site_adp_type
_atom_site_occupancy
_atom_site_symmetry_multiplicity
_atom_site_calc_flag
_atom_site_refinement_flags
C1 C 0.2987(5) 0.5283(5) 0.20916(11) 0.0298(10) Uani 1 1 d .
H1A H 0.1976 0.4667 0.2084 0.036 Uiso 1 1 calc R
H1B H 0.3290 0.5337 0.2335 0.036 Uiso 1 1 calc R
C2 C 0.3671(4) 0.4689(5) 0.18687(11) 0.0252(9) Uani 1 1 d .
C3 C 0.3670(6) 0.3504(5) 0.19662(13) 0.0365(11) Uani 1 1 d .
H3 H 0.3288 0.3070 0.2182 0.044 Uiso 1 1 calc R
C4 C 0.4240(6) 0.2968(6) 0.17424(13) 0.0397(12) Uani 1 1 d .
H4 H 0.4239 0.2145 0.1801 0.048 Uiso 1 1 calc R
C5 C 0.4812(6) 0.3627(5) 0.14332(13) 0.0343(11) Uani 1 1 d .
H5 H 0.5216 0.3275 0.1277 0.041 Uiso 1 1 calc R
C6 C 0.4779(4) 0.4822(4) 0.13565(11) 0.0238(8) Uani 1 1 d .
C7 C 0.5564(4) 0.6719(4) 0.09242(11) 0.0245(9) Uani 1 1 d .
C8 C 0.6477(5) 0.7330(5) 0.06027(12) 0.0286(9) Uani 1 1 d .
C9 C 0.7875(5) 0.7423(6) 0.06595(15) 0.0424(12) Uani 1 1 d .
H9A H 0.8461 0.7848 0.0456 0.064 Uiso 1 1 calc R
H9B H 0.7738 0.6497 0.0693 0.064 Uiso 1 1 calc R
H9C H 0.8319 0.7984 0.0865 0.064 Uiso 1 1 calc R
C10 C 0.5729(6) 0.6422(7) 0.02907(13) 0.0496(15) Uani 1 1 d .
H10A H 0.4816 0.6330 0.0269 0.074 Uiso 1 1 calc R
H10B H 0.5630 0.5511 0.0323 0.074 Uiso 1 1 calc R
H10C H 0.6261 0.6845 0.0080 0.074 Uiso 1 1 calc R
C11 C 0.6708(6) 0.8774(6) 0.05488(16) 0.0463(14) Uani 1 1 d .
H11A H 0.7202 0.9350 0.0748 0.070 Uiso 1 1 calc R
H11B H 0.5817 0.8731 0.0525 0.070 Uiso 1 1 calc R
H11C H 0.7252 0.9172 0.0338 0.070 Uiso 1 1 calc R
Zn1 Zn 0.3333 0.6667 0.14067(2) 0.0209(2) Uani 1 3 d S
Zn2 Zn 0.0000 0.0000 0.22350(5) 0.0291(4) Uani 0.50 3 d SP
I1 I 0.6667 0.3333 0.059346(16) 0.03850(19) Uani 1 3 d S
I2 I 0.0000 0.21729(4) 0.2500 0.03732(18) Uani 1 2 d S
I3 I 0.0000 0.0000 0.15676(3) 0.0670(5) Uani 0.50 3 d SP
N1 N 0.3333 0.6667 0.19716(16) 0.0256(13) Uani 1 3 d S
N2 N 0.4199(4) 0.5340(4) 0.15664(8) 0.0233(7) Uani 1 1 d .
N3 N 0.5419(4) 0.5520(4) 0.10470(9) 0.0259(8) Uani 1 1 d .
H3A H 0.5770 0.5127 0.0917 0.031 Uiso 1 1 calc R
O1 O 0.5009(3) 0.7313(3) 0.10562(8) 0.0271(7) Uani 1 1 d .

loop_
_atom_site_aniso_label
_atom_site_aniso_U_11
_atom_site_aniso_U_22
_atom_site_aniso_U_33
_atom_site_aniso_U_23
_atom_site_aniso_U_13
_atom_site_aniso_U_12
C1 0.035(2) 0.031(2) 0.022(2) 0.0061(17) 0.0041(18) 0.016(2)
C2 0.022(2) 0.028(2) 0.022(2) 0.0030(16) 0.0007(16) 0.0099(18)
C3 0.043(3) 0.035(3) 0.033(2) 0.012(2) 0.010(2) 0.020(2)
C4 0.053(3) 0.034(3) 0.038(3) 0.015(2) 0.011(2) 0.026(3)
C5 0.044(3) 0.037(3) 0.033(2) 0.004(2) 0.008(2) 0.028(2)
C6 0.023(2) 0.025(2) 0.0239(19) 0.0028(16) 0.0021(16) 0.0121(17)
C7 0.020(2) 0.026(2) 0.024(2) 0.0017(17) -0.0003(16) 0.0085(17)
C8 0.024(2) 0.032(2) 0.029(2) 0.0046(18) 0.0067(17) 0.0135(19)
C9 0.025(2) 0.052(3) 0.048(3) 0.012(3) 0.011(2) 0.017(2)
C10 0.046(3) 0.062(4) 0.025(2) 0.005(2) 0.006(2) 0.014(3)
C11 0.051(3) 0.036(3) 0.053(3) 0.019(2) 0.023(3) 0.023(3)
Zn1 0.0229(3) 0.0229(3) 0.0168(4) 0.000 0.000 0.01146(14)
Zn2 0.0310(6) 0.0310(6) 0.0253(9) 0.000 0.000 0.0155(3)
I1 0.0369(2) 0.0369(2) 0.0417(3) 0.000 0.000 0.01845(12)
I2 0.0272(2) 0.0309(2) 0.0526(3) 0.00199(10) 0.00398(19) 0.01359(12)
I3 0.0884(8) 0.0884(8) 0.0242(6) 0.000 0.000 0.0442(4)
N1 0.029(2) 0.029(2) 0.018(3) 0.000 0.000 0.0147(11)
N2 0.0261(18) 0.0251(18) 0.0193(16) 0.0022(14) 0.0000(14) 0.0134(15)
N3 0.0269(19) 0.0279(19) 0.0250(17) 0.0057(14) 0.0071(15) 0.0153(16)
O1 0.0300(16) 0.0287(16) 0.0252(14) 0.0044(12) 0.0074(13) 0.0165(14)

loop_
_atom_type_symbol
_atom_type_description
_atom_type_scat_dispersion_real
_atom_type_scat_dispersion_imag
_atom_type_scat_source
C C 0.0033 0.0016 'International Tables Vol C Tables 4.2.6.8 and 6.1.1.4'
H H 0.0000 0.0000 'International Tables Vol C Tables 4.2.6.8 and 6.1.1.4'
Zn Zn 0.2839 1.4301 'International Tables Vol C Tables 4.2.6.8 and 6.1.1.4'
I I -0.4742 1.8119 'International Tables Vol C Tables 4.2.6.8 and 6.1.1.4'
N N 0.0061 0.0033 'International Tables Vol C Tables 4.2.6.8 and 6.1.1.4'
O O 0.0106 0.0060 'International Tables Vol C Tables 4.2.6.8 and 6.1.1.4'

loop_
_geom_angle_atom_site_label_1
_geom_angle_atom_site_label_2
_geom_angle_atom_site_label_3
_geom_angle
_geom_angle_site_symmetry_1
_geom_angle_site_symmetry_3
N1 C1 C2 111.2(4) . .
N1 C1 H1A 109.4 . .
C2 C1 H1A 109.4 . .
N1 C1 H1B 109.4 . .
C2 C1 H1B 109.4 . .
H1A C1 H1B 108.0 . .
N2 C2 C3 123.1(4) . .
N2 C2 C1 116.0(4) . .
C3 C2 C1 120.9(4) . .
C4 C3 C2 118.2(4) . .
C4 C3 H3 120.9 . .
C2 C3 H3 120.9 . .
C3 C4 C5 120.0(5) . .
C3 C4 H4 120.0 . .
C5 C4 H4 120.0 . .
C4 C5 C6 118.1(4) . .
C4 C5 H5 121.0 . .
C6 C5 H5 121.0 . .
N2 C6 C5 122.8(4) . .
N2 C6 N3 119.6(4) . .
C5 C6 N3 117.6(4) . .
O1 C7 N3 123.5(4) . .
O1 C7 C8 120.0(4) . .
N3 C7 C8 116.6(4) . .
C11 C8 C10 110.2(5) . .
C11 C8 C9 108.9(4) . .
C10 C8 C9 111.1(5) . .
C11 C8 C7 107.8(4) . .
C10 C8 C7 108.5(4) . .
C9 C8 C7 110.3(4) . .
C8 C9 H9A 109.5 . .
C8 C9 H9B 109.5 . .
H9A C9 H9B 109.5 . .
C8 C9 H9C 109.5 . .
H9A C9 H9C 109.5 . .
H9B C9 H9C 109.5 . .
C8 C10 H10A 109.5 . .
C8 C10 H10B 109.5 . .
H10A C10 H10B 109.5 . .
C8 C10 H10C 109.5 . .
H10A C10 H10C 109.5 . .
H10B C10 H10C 109.5 . .
C8 C11 H11A 109.5 . .
C8 C11 H11B 109.5 . .
H11A C11 H11B 109.5 . .
C8 C11 H11C 109.5 . .
H11A C11 H11C 109.5 . .
H11B C11 H11C 109.5 . .
O1 Zn1 O1 83.89(13) 2_665 4_565
O1 Zn1 O1 83.89(13) 2_665 .
O1 Zn1 O1 83.89(13) 4_565 .
O1 Zn1 N1 129.48(9) 2_665 .
O1 Zn1 N1 129.48(9) 4_565 .
O1 Zn1 N1 129.48(9) . .
O1 Zn1 N2 78.34(12) 2_665 2_665
O1 Zn1 N2 156.54(13) 4_565 2_665
O1 Zn1 N2 79.12(12) . 2_665
N1 Zn1 N2 73.98(9) . 2_665
O1 Zn1 N2 79.12(12) 2_665 4_565
O1 Zn1 N2 78.34(12) 4_565 4_565
O1 Zn1 N2 156.54(13) . 4_565
N1 Zn1 N2 73.98(9) . 4_565
N2 Zn1 N2 112.69(7) 2_665 4_565
O1 Zn1 N2 156.54(13) 2_665 .
O1 Zn1 N2 79.12(12) 4_565 .
O1 Zn1 N2 78.34(12) . .
N1 Zn1 N2 73.98(9) . .
N2 Zn1 N2 112.69(8) 2_665 .
N2 Zn1 N2 112.69(7) 4_565 .
Zn2 Zn2 I3 180.0 3 .
Zn2 Zn2 I2 67.24(4) 3 2
I3 Zn2 I2 112.76(4) . 2
Zn2 Zn2 I2 67.24(4) 3 .
I3 Zn2 I2 112.76(4) . .
I2 Zn2 I2 105.99(4) 2 .
Zn2 Zn2 I2 67.24(4) 3 3
I3 Zn2 I2 112.76(4) . 3
I2 Zn2 I2 105.99(4) 2 3
I2 Zn2 I2 105.99(4) . 3
Zn2 I2 Zn2 45.52(7) . 3
C1 N1 C1 110.6(3) 4_565 2_665
C1 N1 C1 110.6(3) 4_565 .
C1 N1 C1 110.6(3) 2_665 .
C1 N1 Zn1 108.3(3) 4_565 .
C1 N1 Zn1 108.3(3) 2_665 .
C1 N1 Zn1 108.3(3) . .
C6 N2 C2 117.8(4) . .
C6 N2 Zn1 126.1(3) . .
C2 N2 Zn1 112.3(3) . .
C7 N3 C6 128.4(4) . .
C7 N3 H3A 115.8 . .
C6 N3 H3A 115.8 . .
C7 O1 Zn1 132.9(3) . .

loop_
_geom_bond_atom_site_label_1
_geom_bond_atom_site_label_2
_geom_bond_distance
_geom_bond_site_symmetry_2
C1 N1 1.474(5) .
C1 C2 1.511(6) .
C1 H1A 0.9900 .
C1 H1B 0.9900 .
C2 N2 1.346(5) .
C2 C3 1.382(7) .
C3 C4 1.379(7) .
C3 H3 0.9500 .
C4 C5 1.381(7) .
C4 H4 0.9500 .
C5 C6 1.391(6) .
C5 H5 0.9500 .
C6 N2 1.340(6) .
C6 N3 1.412(5) .
C7 O1 1.227(5) .
C7 N3 1.357(6) .
C7 C8 1.535(6) .
C8 C11 1.522(7) .
C8 C10 1.528(7) .
C8 C9 1.534(7) .
C9 H9A 0.9800 .
C9 H9B 0.9800 .
C9 H9C 0.9800 .
C10 H10A 0.9800 .
C10 H10B 0.9800 .
C10 H10C 0.9800 .
C11 H11A 0.9800 .
C11 H11B 0.9800 .
C11 H11C 0.9800 .
Zn1 O1 2.127(3) 2_665
Zn1 O1 2.127(3) 4_565
Zn1 O1 2.127(3) .
Zn1 N1 2.180(6) .
Zn1 N2 2.233(4) 2_665
Zn1 N2 2.233(4) 4_565
Zn1 N2 2.233(4) .
Zn2 Zn2 2.046(4) 3
Zn2 I3 2.576(2) .
Zn2 I2 2.6437(8) 2
Zn2 I2 2.6437(8) .
Zn2 I2 2.6437(8) 3
I2 Zn2 2.6437(8) 3
N1 C1 1.474(5) 4_565
N1 C1 1.474(5) 2_665
N3 H3A 0.8800 .
